data_2241716
loop_
_publ_author_name
'Glatz, Mathias'
'Schroffenegger, Martina'
'Weil, Matthias'
'Kirchner, Karl'

_publ_section_title
;
 Crystal structure of hexakis(dimethyl sulfoxide-\k<i>O</i>)manganese(II)
 diiodide
;
_journal_coeditor_code SU5305
_journal_issue 7
_journal_name_full 'Acta Crystallographica Section E'
_journal_page_first 904
_journal_page_last 906
_journal_paper_doi 10.1107/S2056989016008896
_journal_volume 72
_journal_year 2016
_chemical_formula_iupac '[Mn (C2 H6 O S)6] I2'
_chemical_formula_moiety 'C12 H36 Mn O6 S6 2+, 2(I -)'
_chemical_formula_sum 'C12 H36 I2 Mn O6 S6'
_chemical_formula_weight 777.51
_chemical_name_systematic
;
Hexakis(dimethyl sulfoxide-\k<i>O</i>)manganese(II)
diiodide
;
_space_group_crystal_system monoclinic
_space_group_IT_number 9
_space_group_name_Hall 'C -2yc'
_space_group_name_H-M_alt 'C 1 c 1'
_symmetry_space_group_name_Hall 'C -2yc'
_symmetry_space_group_name_H-M 'C 1 c 1'
_atom_sites_solution_hydrogens geom
_audit_creation_method SHELXL-2014/7
_cell_angle_alpha 90
_cell_angle_beta 119.577(3)
_cell_angle_gamma 90
_cell_formula_units_Z 4
_cell_length_a 12.0996(14)
_cell_length_b 24.511(3)
_cell_length_c 11.2999(13)
_cell_measurement_reflns_used 9642
_cell_measurement_temperature 100(2)
_cell_measurement_theta_max 31.342
_cell_measurement_theta_min 2.185
_cell_volume 2914.6(6)
_computing_cell_refinement
;
SAINT-Plus (Bruker, 2014)
;
_computing_data_collection
;
APEX2 (Bruker, 2014)
;
_computing_data_reduction
;
SAINT-Plus (Bruker, 2014)
;
_computing_molecular_graphics
;
Mercury (Macrae <i>et al.</i>, 2006)
;
_computing_publication_material
;
publCIF (Westrip, 2010)
;
_computing_structure_refinement
;
SHELXL2014 (Sheldrick, 2015)
;
_computing_structure_solution
;
SHELXS97 (Sheldrick, 2008)
;
_diffrn_ambient_temperature 100(2)
_diffrn_measured_fraction_theta_full 1.000
_diffrn_measured_fraction_theta_max 0.982
_diffrn_measurement_device_type 'Bruker APEXII CCD'
_diffrn_measurement_method '\w- and \f-scans'
_diffrn_radiation_type MoK\a
_diffrn_radiation_wavelength 0.71073
_diffrn_reflns_limit_h_max 15
_diffrn_reflns_limit_h_min -17
_diffrn_reflns_limit_k_max 35
_diffrn_reflns_limit_k_min 0
_diffrn_reflns_limit_l_max 16
_diffrn_reflns_limit_l_min 0
_diffrn_reflns_number 4935
_diffrn_reflns_theta_full 25.242
_diffrn_reflns_theta_max 31.874
_diffrn_reflns_theta_min 1.662
_exptl_absorpt_coefficient_mu 3.023
_exptl_absorpt_correction_T_max 0.746
_exptl_absorpt_correction_T_min 0.574
_exptl_absorpt_correction_type multi-scan
_exptl_absorpt_process_details
;
(<i>TWINABS</i>; Bruker, 2014)
;
_exptl_crystal_colour colourless
_exptl_crystal_density_diffrn 1.772
_exptl_crystal_description fragment
_exptl_crystal_F_000 1532
_exptl_crystal_size_max 0.150
_exptl_crystal_size_mid 0.100
_exptl_crystal_size_min 0.050
_refine_diff_density_max 2.110
_refine_diff_density_min -1.514
_refine_ls_abs_structure_details
;
No quotients, so Flack parameter determined by classical intensity fit
;
_refine_ls_abs_structure_Flack 0.10(2)
_refine_ls_extinction_method none
_refine_ls_goodness_of_fit_ref 1.155
_refine_ls_hydrogen_treatment constr
_refine_ls_matrix_type full
_refine_ls_number_parameters 257
_refine_ls_number_reflns 4935
_refine_ls_number_restraints 2
_refine_ls_restrained_S_all 1.154
_refine_ls_R_factor_all 0.0649
_refine_ls_R_factor_gt 0.0441
_refine_ls_shift/su_max 0.001
_refine_ls_shift/su_mean 0.000
_refine_ls_structure_factor_coef Fsqd
_refine_ls_weighting_details 'w=1/[\s^2^(Fo^2^)+(0.0202P)^2^+8.7709P] where P=(Fo^2^+2Fc^2^)/3'
_refine_ls_weighting_scheme calc
_refine_ls_wR_factor_gt 0.0680
_refine_ls_wR_factor_ref 0.0742
_reflns_number_gt 4279
_reflns_number_total 4935
_reflns_threshold_expression 'I > 2\s(I)'
_cod_data_source_file su5305sup1.cif
_cod_data_source_block I
_cod_database_code 2241716
_shelx_space_group_comment
;
The symmetry employed for this shelxl refinement is uniquely defined
by the following loop, which should always be used as a source of
symmetry information in preference to the above space-group names.
They are only intended as comments.
;
_shelx_estimated_absorpt_t_min 0.660
_shelx_estimated_absorpt_t_max 0.864

loop_
_space_group_symop_operation_xyz
'x, y, z'
'x, -y, z+1/2'
'x+1/2, y+1/2, z'
'x+1/2, -y+1/2, z+1/2'

loop_
_atom_site_type_symbol
_atom_site_label
_atom_site_fract_x
_atom_site_fract_y
_atom_site_fract_z
_atom_site_U_iso_or_equiv
_atom_site_adp_type
_atom_site_calc_flag
_atom_site_occupancy
Mn Mn1 0.92250(11) 0.87649(5) 0.58801(9) 0.0112(2) Uani d 1
I I1 0.26974(6) 0.88077(3) 0.28565(7) 0.02714(14) Uani d 1
I I2 0.58683(5) 0.86891(2) 0.96305(5) 0.02930(16) Uani d 1
S S1 0.8652(2) 0.95666(9) 0.3103(3) 0.0250(5) Uani d 1
S S2 0.7237(2) 0.78418(9) 0.3582(2) 0.0186(4) Uani d 1
S S4 0.8551(2) 0.84771(8) 0.8308(2) 0.0180(4) Uani d 1
S S3 0.64117(19) 0.91912(7) 0.5116(2) 0.0151(4) Uani d 1
S S5 1.2168(2) 0.91633(8) 0.7738(2) 0.0159(4) Uani d 1
S S6 1.12193(18) 0.83029(8) 0.5061(2) 0.0155(4) Uani d 1
O O1 0.8988(6) 0.9059(2) 0.3974(6) 0.0223(13) Uani d 1
O O2 0.7667(6) 0.8219(2) 0.4797(6) 0.0229(13) Uani d 1
O O3 0.7823(6) 0.9325(2) 0.5874(7) 0.0199(12) Uani d 1
O O4 0.9477(5) 0.8411(2) 0.7784(6) 0.0188(11) Uani d 1
O O5 1.0771(6) 0.9339(2) 0.6990(6) 0.0181(12) Uani d 1
O O6 1.0538(6) 0.8170(2) 0.5873(6) 0.0165(11) Uani d 1
C C1 0.9114(10) 0.9439(4) 0.1885(9) 0.025(2) Uani d 1
H H1A 0.9949 0.9261 0.2322 0.037 Uiso calc 1
H H1B 0.9163 0.9784 0.1476 0.037 Uiso calc 1
H H1C 0.8489 0.9199 0.1176 0.037 Uiso calc 1
C C2 0.9819(13) 1.0048(4) 0.4068(10) 0.045(3) Uani d 1
H H2A 0.9720 1.0163 0.4842 0.067 Uiso calc 1
H H2B 0.9729 1.0366 0.3500 0.067 Uiso calc 1
H H2C 1.0662 0.9886 0.4404 0.067 Uiso calc 1
C C3 0.5563(9) 0.7902(4) 0.2691(10) 0.025(2) Uani d 1
H H3A 0.5253 0.7927 0.3343 0.037 Uiso calc 1
H H3B 0.5190 0.7581 0.2111 0.037 Uiso calc 1
H H3C 0.5317 0.8231 0.2126 0.037 Uiso calc 1
C C4 0.7368(10) 0.7169(3) 0.4265(11) 0.029(2) Uani d 1
H H4A 0.8266 0.7063 0.4775 0.043 Uiso calc 1
H H4B 0.6904 0.6910 0.3519 0.043 Uiso calc 1
H H4C 0.7008 0.7166 0.4874 0.043 Uiso calc 1
C C5 0.5721(9) 0.9626(4) 0.5828(11) 0.030(2) Uani d 1
H H5A 0.5888 0.9480 0.6708 0.045 Uiso calc 1
H H5B 0.4801 0.9647 0.5212 0.045 Uiso calc 1
H H5C 0.6091 0.9992 0.5956 0.045 Uiso calc 1
C C6 0.5831(11) 0.9507(4) 0.3532(11) 0.030(2) Uani d 1
H H6A 0.6037 0.9896 0.3663 0.045 Uiso calc 1
H H6B 0.4907 0.9460 0.3004 0.045 Uiso calc 1
H H6C 0.6224 0.9340 0.3041 0.045 Uiso calc 1
C C7 0.7344(8) 0.7981(4) 0.7471(9) 0.027(2) Uani d 1
H H7A 0.6856 0.8066 0.6498 0.041 Uiso calc 1
H H7B 0.6776 0.7983 0.7859 0.041 Uiso calc 1
H H7C 0.7732 0.7619 0.7594 0.041 Uiso calc 1
C C8 0.9331(10) 0.8176(4) 0.9972(10) 0.032(2) Uani d 1
H H8A 0.9538 0.7794 0.9905 0.049 Uiso calc 1
H H8B 0.8767 0.8191 1.0363 0.049 Uiso calc 1
H H8C 1.0115 0.8377 1.0558 0.049 Uiso calc 1
C C9 1.0351(9) 0.7942(3) 0.3481(8) 0.0189(15) Uani d 1
H H9A 1.0336 0.7552 0.3664 0.028 Uiso calc 1
H H9B 1.0763 0.7996 0.2930 0.028 Uiso calc 1
H H9C 0.9478 0.8081 0.2986 0.028 Uiso calc 1
C C10 1.2612(10) 0.7887(4) 0.5827(10) 0.027(2) Uani d 1
H H10A 1.3156 0.7999 0.6775 0.040 Uiso calc 1
H H10B 1.3077 0.7929 0.5327 0.040 Uiso calc 1
H H10C 1.2367 0.7504 0.5798 0.040 Uiso calc 1
C C11 1.2929(9) 0.9566(4) 0.7044(10) 0.024(2) Uani d 1
H H11A 1.2599 0.9468 0.6087 0.036 Uiso calc 1
H H11B 1.3847 0.9500 0.7553 0.036 Uiso calc 1
H H11C 1.2761 0.9953 0.7109 0.036 Uiso calc 1
C C12 1.2843(9) 0.9470(4) 0.9385(9) 0.0231(19) Uani d 1
H H12A 1.2857 0.9868 0.9295 0.035 Uiso calc 1
H H12B 1.3713 0.9336 0.9954 0.035 Uiso calc 1
H H12C 1.2330 0.9375 0.9807 0.035 Uiso calc 1

loop_
_atom_site_aniso_label
_atom_site_aniso_U_11
_atom_site_aniso_U_22
_atom_site_aniso_U_33
_atom_site_aniso_U_12
_atom_site_aniso_U_13
_atom_site_aniso_U_23
Mn1 0.0126(5) 0.0097(5) 0.0119(5) -0.0014(5) 0.0064(5) 0.0008(5)
I1 0.0220(3) 0.0280(3) 0.0317(3) -0.0063(3) 0.0135(3) 0.0007(3)
I2 0.0279(3) 0.0216(3) 0.0371(4) 0.0059(3) 0.0150(3) 0.0006(3)
S1 0.0234(11) 0.0249(11) 0.0318(13) 0.0063(9) 0.0176(10) 0.0097(9)
S2 0.0166(9) 0.0199(9) 0.0201(10) -0.0018(8) 0.0096(8) -0.0062(8)
S4 0.0225(10) 0.0153(8) 0.0214(10) -0.0009(7) 0.0148(8) 0.0014(7)
S3 0.0109(9) 0.0130(8) 0.0188(9) 0.0001(7) 0.0053(8) -0.0004(7)
S5 0.0146(10) 0.0118(8) 0.0188(9) -0.0012(7) 0.0064(8) 0.0000(8)
S6 0.0169(10) 0.0144(8) 0.0154(9) 0.0007(7) 0.0082(7) -0.0008(7)
O1 0.031(3) 0.021(3) 0.019(3) 0.001(3) 0.015(3) 0.010(2)
O2 0.024(3) 0.021(3) 0.028(3) -0.010(2) 0.016(3) -0.011(2)
O3 0.010(3) 0.016(3) 0.028(3) 0.004(2) 0.006(3) -0.002(2)
O4 0.016(3) 0.026(3) 0.019(3) 0.004(2) 0.011(2) 0.006(2)
O5 0.012(3) 0.013(3) 0.028(3) -0.001(2) 0.009(3) -0.001(2)
O6 0.022(3) 0.015(3) 0.018(3) 0.000(2) 0.015(2) 0.000(2)
C1 0.033(5) 0.023(4) 0.024(5) -0.004(4) 0.019(4) 0.003(4)
C2 0.075(9) 0.037(5) 0.015(5) -0.021(6) 0.016(5) -0.002(4)
C3 0.024(5) 0.017(4) 0.023(4) 0.002(4) 0.004(4) -0.003(3)
C4 0.022(5) 0.016(4) 0.031(6) 0.005(4) 0.000(4) 0.004(4)
C5 0.016(4) 0.039(5) 0.036(6) -0.003(4) 0.012(4) -0.008(5)
C6 0.027(5) 0.029(5) 0.028(5) -0.005(4) 0.009(5) 0.011(4)
C7 0.024(5) 0.040(5) 0.024(5) -0.004(4) 0.016(4) -0.003(3)
C8 0.040(6) 0.038(5) 0.021(5) -0.004(4) 0.017(4) -0.004(4)
C9 0.025(4) 0.022(4) 0.013(4) -0.002(4) 0.012(4) -0.008(3)
C10 0.029(5) 0.030(5) 0.026(5) 0.010(4) 0.016(4) 0.009(4)
C11 0.020(5) 0.022(4) 0.024(5) 0.004(4) 0.007(4) 0.008(4)
C12 0.017(4) 0.033(5) 0.020(4) -0.006(4) 0.010(4) -0.008(4)

loop_
_atom_type_symbol
_atom_type_description
_atom_type_scat_dispersion_real
_atom_type_scat_dispersion_imag
_atom_type_scat_source
C C 0.0033 0.0016 'International Tables Vol C Tables 4.2.6.8 and 6.1.1.4'
H H 0.0000 0.0000 'International Tables Vol C Tables 4.2.6.8 and 6.1.1.4'
S S 0.1246 0.1234 'International Tables Vol C Tables 4.2.6.8 and 6.1.1.4'
Mn Mn 0.3368 0.7283 'International Tables Vol C Tables 4.2.6.8 and 6.1.1.4'
I I -0.4742 1.8119 'International Tables Vol C Tables 4.2.6.8 and 6.1.1.4'
O O 0.0106 0.0060 'International Tables Vol C Tables 4.2.6.8 and 6.1.1.4'

loop_
_geom_angle_atom_site_label_1
_geom_angle_atom_site_label_2
_geom_angle_atom_site_label_3
_geom_angle
O2 Mn1 O1 89.6(2)
O2 Mn1 O6 91.0(2)
O1 Mn1 O6 87.6(2)
O2 Mn1 O5 178.2(2)
O1 Mn1 O5 90.7(2)
O6 Mn1 O5 90.8(2)
O2 Mn1 O3 85.8(2)
O1 Mn1 O3 93.8(2)
O6 Mn1 O3 176.5(2)
O5 Mn1 O3 92.3(2)
O2 Mn1 O4 88.3(2)
O1 Mn1 O4 176.3(2)
O6 Mn1 O4 89.4(2)
O5 Mn1 O4 91.5(2)
O3 Mn1 O4 89.1(2)
O1 S1 C2 106.0(4)
O1 S1 C1 106.0(4)
C2 S1 C1 97.9(6)
O2 S2 C3 104.4(4)
O2 S2 C4 104.7(4)
C3 S2 C4 98.9(5)
O4 S4 C7 107.0(4)
O4 S4 C8 105.0(4)
C7 S4 C8 98.3(5)
O3 S3 C6 104.7(5)
O3 S3 C5 105.3(4)
C6 S3 C5 99.0(5)
O5 S5 C11 105.8(4)
O5 S5 C12 105.6(4)
C11 S5 C12 98.9(5)
O6 S6 C10 104.2(4)
O6 S6 C9 105.4(4)
C10 S6 C9 98.6(5)
S1 O1 Mn1 141.9(4)
S2 O2 Mn1 135.3(4)
S3 O3 Mn1 121.5(3)
S4 O4 Mn1 124.7(3)
S5 O5 Mn1 122.4(3)
S6 O6 Mn1 118.1(3)
S1 C1 H1A 109.5
S1 C1 H1B 109.5
H1A C1 H1B 109.5
S1 C1 H1C 109.5
H1A C1 H1C 109.5
H1B C1 H1C 109.5
S1 C2 H2A 109.5
S1 C2 H2B 109.5
H2A C2 H2B 109.5
S1 C2 H2C 109.5
H2A C2 H2C 109.5
H2B C2 H2C 109.5
S2 C3 H3A 109.5
S2 C3 H3B 109.5
H3A C3 H3B 109.5
S2 C3 H3C 109.5
H3A C3 H3C 109.5
H3B C3 H3C 109.5
S2 C4 H4A 109.5
S2 C4 H4B 109.5
H4A C4 H4B 109.5
S2 C4 H4C 109.5
H4A C4 H4C 109.5
H4B C4 H4C 109.5
S3 C5 H5A 109.5
S3 C5 H5B 109.5
H5A C5 H5B 109.5
S3 C5 H5C 109.5
H5A C5 H5C 109.5
H5B C5 H5C 109.5
S3 C6 H6A 109.5
S3 C6 H6B 109.5
H6A C6 H6B 109.5
S3 C6 H6C 109.5
H6A C6 H6C 109.5
H6B C6 H6C 109.5
S4 C7 H7A 109.5
S4 C7 H7B 109.5
H7A C7 H7B 109.5
S4 C7 H7C 109.5
H7A C7 H7C 109.5
H7B C7 H7C 109.5
S4 C8 H8A 109.5
S4 C8 H8B 109.5
H8A C8 H8B 109.5
S4 C8 H8C 109.5
H8A C8 H8C 109.5
H8B C8 H8C 109.5
S6 C9 H9A 109.5
S6 C9 H9B 109.5
H9A C9 H9B 109.5
S6 C9 H9C 109.5
H9A C9 H9C 109.5
H9B C9 H9C 109.5
S6 C10 H10A 109.5
S6 C10 H10B 109.5
H10A C10 H10B 109.5
S6 C10 H10C 109.5
H10A C10 H10C 109.5
H10B C10 H10C 109.5
S5 C11 H11A 109.5
S5 C11 H11B 109.5
H11A C11 H11B 109.5
S5 C11 H11C 109.5
H11A C11 H11C 109.5
H11B C11 H11C 109.5
S5 C12 H12A 109.5
S5 C12 H12B 109.5
H12A C12 H12B 109.5
S5 C12 H12C 109.5
H12A C12 H12C 109.5
H12B C12 H12C 109.5

loop_
_geom_bond_atom_site_label_1
_geom_bond_atom_site_label_2
_geom_bond_distance
Mn1 O2 2.137(6)
Mn1 O1 2.152(6)
Mn1 O6 2.159(6)
Mn1 O5 2.176(6)
Mn1 O3 2.180(6)
Mn1 O4 2.197(6)
S1 O1 1.512(6)
S1 C2 1.749(11)
S1 C1 1.751(10)
S2 O2 1.518(6)
S2 C3 1.768(10)
S2 C4 1.795(9)
S4 O4 1.512(6)
S4 C7 1.773(9)
S4 C8 1.795(10)
S3 O3 1.521(6)
S3 C6 1.747(10)
S3 C5 1.774(10)
S5 O5 1.532(6)
S5 C11 1.775(10)
S5 C12 1.787(9)
S6 O6 1.541(6)
S6 C10 1.786(9)
S6 C9 1.795(8)
C1 H1A 0.9800
C1 H1B 0.9800
C1 H1C 0.9800
C2 H2A 0.9800
C2 H2B 0.9800
C2 H2C 0.9800
C3 H3A 0.9800
C3 H3B 0.9800
C3 H3C 0.9800
C4 H4A 0.9800
C4 H4B 0.9800
C4 H4C 0.9800
C5 H5A 0.9800
C5 H5B 0.9800
C5 H5C 0.9800
C6 H6A 0.9800
C6 H6B 0.9800
C6 H6C 0.9800
C7 H7A 0.9800
C7 H7B 0.9800
C7 H7C 0.9800
C8 H8A 0.9800
C8 H8B 0.9800
C8 H8C 0.9800
C9 H9A 0.9800
C9 H9B 0.9800
C9 H9C 0.9800
C10 H10A 0.9800
C10 H10B 0.9800
C10 H10C 0.9800
C11 H11A 0.9800
C11 H11B 0.9800
C11 H11C 0.9800
C12 H12A 0.9800
C12 H12B 0.9800
C12 H12C 0.9800

loop_
_geom_hbond_atom_site_label_D
_geom_hbond_atom_site_label_H
_geom_hbond_atom_site_label_A
_geom_hbond_site_symmetry_A
_geom_hbond_distance_DH
_geom_hbond_distance_HA
_geom_hbond_distance_DA
_geom_hbond_angle_DHA
C1 H1C I2 1_554 0.98 3.03 3.926(10) 152
C6 H6B I1 1_555 0.98 3.05 3.878(12) 143

_cod_database_fobs_code 2241716
